data_4112437
loop_
_publ_author_name
'Vladimir Ya. Lee'
'Kazunori Takanashi'
'Tadahiro Matsuno'
'Masaaki Ichinohe'
'Akira Sekiguchi'

_publ_section_title
;
 Cyclobutadiene Dianions Consisting of Heavier Group 14 Elements:
 Synthesis and Characterization
;
_journal_name_full 'Journal of the American Chemical Society'
_journal_page_first 4758
_journal_page_last 4759
_journal_paper_doi 10.1021/ja030662z
_journal_volume 126
_journal_year 2004
_chemical_formula_sum 'C52 H116 K2 O4 Si8'
_chemical_formula_weight 1108.37
_chemical_name_systematic
; 
 Bis[bis(tetrahydrofuran)potassium(I)] tetrakis(di-tert-butylmethylsilyl)-
 tetrasilacyclobutadiene dianion
;
_space_group_IT_number 2
_symmetry_cell_setting triclinic
_symmetry_space_group_name_Hall '-P 1'
_symmetry_space_group_name_H-M 'P -1'
_atom_sites_solution_hydrogens geom
_atom_sites_solution_primary direct
_atom_sites_solution_secondary difmap
_audit_creation_method SHELXL-97
_cell_angle_alpha 89.659(3)
_cell_angle_beta 88.870(2)
_cell_angle_gamma 61.283(3)
_cell_formula_units_Z 2
_cell_length_a 13.0830(7)
_cell_length_b 13.3180(4)
_cell_length_c 22.2070(10)
_cell_measurement_reflns_used 31807
_cell_measurement_temperature 120.0(1)
_cell_measurement_theta_max 28.01
_cell_measurement_theta_min 2.53
_cell_volume 3392.7(3)
_computing_cell_refinement 'HKL scalepack'
_computing_data_collection 'MacScience Xpress'
_computing_data_reduction Denzo
_computing_molecular_graphics ORTEP
_computing_publication_material CIFTAB
_computing_structure_refinement 'SHELXL-97 (Sheldrick, 1997)'
_computing_structure_solution SIR92
_diffrn_ambient_temperature 120.0(1)
_diffrn_measured_fraction_theta_full 0.872
_diffrn_measured_fraction_theta_max 0.872
_diffrn_measurement_device 'MacScience DIP2030 Image plate'
_diffrn_radiation_monochromator graphite
_diffrn_radiation_source 'rotating anode'
_diffrn_radiation_type MoK\a
_diffrn_radiation_wavelength 0.71070
_diffrn_reflns_av_R_equivalents 0.0280
_diffrn_reflns_av_sigmaI/netI 0.0369
_diffrn_reflns_limit_h_max 17
_diffrn_reflns_limit_h_min 0
_diffrn_reflns_limit_k_max 16
_diffrn_reflns_limit_k_min -14
_diffrn_reflns_limit_l_max 29
_diffrn_reflns_limit_l_min -29
_diffrn_reflns_number 31807
_diffrn_reflns_theta_full 28.01
_diffrn_reflns_theta_max 28.01
_diffrn_reflns_theta_min 2.53
_exptl_absorpt_coefficient_mu 0.317
_exptl_absorpt_correction_type none
_exptl_crystal_colour 'Dark green'
_exptl_crystal_density_diffrn 1.085
_exptl_crystal_description Cube
_exptl_crystal_F_000 1220
_exptl_crystal_size_max 0.3
_exptl_crystal_size_mid 0.3
_exptl_crystal_size_min 0.25
_refine_diff_density_max 0.841
_refine_diff_density_min -0.446
_refine_diff_density_rms 0.072
_refine_ls_extinction_coef 0.0190(12)
_refine_ls_extinction_expression Fc^*^=kFc[1+0.001xFc^2^\l^3^/sin(2\q)]^-1/4^
_refine_ls_extinction_method SHELXL
_refine_ls_goodness_of_fit_ref 1.018
_refine_ls_hydrogen_treatment mixed
_refine_ls_matrix_type full
_refine_ls_number_parameters 596
_refine_ls_number_reflns 14318
_refine_ls_number_restraints 0
_refine_ls_restrained_S_all 1.018
_refine_ls_R_factor_all 0.0607
_refine_ls_R_factor_gt 0.0532
_refine_ls_shift/su_max 0.003
_refine_ls_shift/su_mean 0.000
_refine_ls_structure_factor_coef Fsqd
_refine_ls_weighting_details 'calc w=1/[\s^2^(Fo^2^)+(0.0960P)^2^+1.4696P] where P=(Fo^2^+2Fc^2^)/3'
_refine_ls_weighting_scheme calc
_refine_ls_wR_factor_gt 0.1472
_refine_ls_wR_factor_ref 0.1535
_reflns_number_gt 12184
_reflns_number_total 14318
_reflns_threshold_expression >2sigma(I)
_cod_data_source_file ja030662z_s.cif
_cod_data_source_block shelxl
_cod_original_sg_symbol_H-M 'P -1 '
_cod_database_code 4112437

loop_
_symmetry_equiv_pos_as_xyz
'x, y, z'
'-x, -y, -z'

loop_
_atom_site_label
_atom_site_type_symbol
_atom_site_fract_x
_atom_site_fract_y
_atom_site_fract_z
_atom_site_U_iso_or_equiv
_atom_site_adp_type
_atom_site_occupancy
_atom_site_symmetry_multiplicity
_atom_site_calc_flag
_atom_site_refinement_flags
K1 K 0.38141(4) 0.37854(4) 0.35047(2) 0.03767(12) Uani 1 1 d .
K2 K 0.73593(4) 0.37946(4) 0.15049(2) 0.03773(12) Uani 1 1 d .
Si1 Si 0.56693(5) 0.45787(5) 0.29386(3) 0.03310(14) Uani 1 1 d .
Si2 Si 0.47299(5) 0.45861(5) 0.20732(3) 0.03295(14) Uani 1 1 d .
Si3 Si 0.53947(5) 0.26366(5) 0.22156(2) 0.03096(13) Uani 1 1 d .
Si4 Si 0.69044(5) 0.26296(5) 0.27810(2) 0.03090(13) Uani 1 1 d .
Si5 Si 0.61326(5) 0.60301(5) 0.31911(2) 0.03028(13) Uani 1 1 d .
Si6 Si 0.28529(5) 0.60515(5) 0.18288(2) 0.03117(13) Uani 1 1 d .
Si7 Si 0.57720(5) 0.14824(5) 0.13430(2) 0.02802(13) Uani 1 1 d .
Si8 Si 0.76537(5) 0.14620(5) 0.36440(2) 0.02768(13) Uani 1 1 d .
O1 O 0.19939(16) 0.53537(17) 0.41347(9) 0.0535(5) Uani 1 1 d .
O2 O 0.26705(16) 0.25644(15) 0.36782(7) 0.0456(4) Uani 1 1 d .
O3 O 0.76525(17) 0.53705(18) 0.08903(9) 0.0546(5) Uani 1 1 d .
O4 O 0.96976(15) 0.25740(16) 0.13221(8) 0.0472(4) Uani 1 1 d .
C1 C 0.5494(2) 0.7218(2) 0.26199(10) 0.0406(5) Uani 1 1 d .
H1A H 0.5831 0.6925 0.2230 0.061 Uiso 1 1 calc R
H1B H 0.5661 0.7819 0.2731 0.061 Uiso 1 1 calc R
H1C H 0.4665 0.7515 0.2609 0.061 Uiso 1 1 calc R
C2 C 0.5396(2) 0.67060(19) 0.39580(10) 0.0387(5) Uani 1 1 d .
C3 C 0.4070(2) 0.7347(2) 0.38590(12) 0.0484(6) Uani 1 1 d .
H3A H 0.3891 0.7921 0.3556 0.073 Uiso 1 1 calc R
H3B H 0.3673 0.7704 0.4229 0.073 Uiso 1 1 calc R
H3C H 0.3820 0.6814 0.3731 0.073 Uiso 1 1 calc R
C4 C 0.5644(3) 0.5794(2) 0.44460(10) 0.0495(6) Uani 1 1 d .
H4A H 0.5428 0.5245 0.4303 0.074 Uiso 1 1 calc R
H4B H 0.5200 0.6157 0.4805 0.074 Uiso 1 1 calc R
H4C H 0.6460 0.5413 0.4534 0.074 Uiso 1 1 calc R
C5 C 0.5752(2) 0.7577(2) 0.41981(11) 0.0487(6) Uani 1 1 d .
H5A H 0.5603 0.8151 0.3899 0.073 Uiso 1 1 calc R
H5B H 0.6568 0.7188 0.4287 0.073 Uiso 1 1 calc R
H5C H 0.5308 0.7932 0.4558 0.073 Uiso 1 1 calc R
C6 C 0.77922(19) 0.55211(19) 0.31693(10) 0.0348(4) Uani 1 1 d .
C7 C 0.8056(2) 0.6533(2) 0.31446(11) 0.0431(5) Uani 1 1 d .
H7A H 0.7676 0.7008 0.2805 0.065 Uiso 1 1 calc R
H7B H 0.8882 0.6245 0.3105 0.065 Uiso 1 1 calc R
H7C H 0.7774 0.6976 0.3509 0.065 Uiso 1 1 calc R
C8 C 0.8401(2) 0.4769(2) 0.37120(11) 0.0440(5) Uani 1 1 d .
H8A H 0.8077 0.5199 0.4077 0.066 Uiso 1 1 calc R
H8B H 0.9220 0.4530 0.3687 0.066 Uiso 1 1 calc R
H8C H 0.8288 0.4109 0.3713 0.066 Uiso 1 1 calc R
C9 C 0.8338(2) 0.4800(2) 0.25930(11) 0.0436(5) Uani 1 1 d .
H9A H 0.7969 0.5252 0.2245 0.065 Uiso 1 1 calc R
H9B H 0.8229 0.4137 0.2602 0.065 Uiso 1 1 calc R
H9C H 0.9157 0.4562 0.2574 0.065 Uiso 1 1 calc R
C10 C 0.2353(2) 0.7240(2) 0.24007(11) 0.0425(5) Uani 1 1 d .
H10A H 0.2305 0.6953 0.2792 0.064 Uiso 1 1 calc R
H10B H 0.1600 0.7847 0.2294 0.064 Uiso 1 1 calc R
H10C H 0.2900 0.7527 0.2408 0.064 Uiso 1 1 calc R
C11 C 0.16755(19) 0.55593(19) 0.18565(10) 0.0368(4) Uani 1 1 d .
C12 C 0.0436(2) 0.6580(2) 0.18887(12) 0.0459(5) Uani 1 1 d .
H12A H 0.0367 0.7057 0.2226 0.069 Uiso 1 1 calc R
H12B H -0.0117 0.6303 0.1936 0.069 Uiso 1 1 calc R
H12C H 0.0283 0.7016 0.1524 0.069 Uiso 1 1 calc R
C13 C 0.1790(2) 0.4802(2) 0.13154(11) 0.0448(5) Uani 1 1 d .
H13A H 0.1699 0.5223 0.0950 0.067 Uiso 1 1 calc R
H13B H 0.1197 0.4573 0.1344 0.067 Uiso 1 1 calc R
H13C H 0.2544 0.4134 0.1313 0.067 Uiso 1 1 calc R
C14 C 0.1833(2) 0.4849(2) 0.24316(11) 0.0441(5) Uani 1 1 d .
H14A H 0.1773 0.5302 0.2779 0.066 Uiso 1 1 calc R
H14B H 0.2585 0.4179 0.2419 0.066 Uiso 1 1 calc R
H14C H 0.1238 0.4623 0.2455 0.066 Uiso 1 1 calc R
C15 C 0.2924(2) 0.6718(2) 0.10597(10) 0.0393(5) Uani 1 1 d .
C16 C 0.3625(2) 0.7354(2) 0.11535(12) 0.0493(6) Uani 1 1 d .
H16A H 0.3248 0.7930 0.1459 0.074 Uiso 1 1 calc R
H16B H 0.3667 0.7709 0.0783 0.074 Uiso 1 1 calc R
H16C H 0.4398 0.6821 0.1277 0.074 Uiso 1 1 calc R
C17 C 0.1713(2) 0.7586(2) 0.08209(12) 0.0516(6) Uani 1 1 d .
H17A H 0.1300 0.8166 0.1120 0.077 Uiso 1 1 calc R
H17B H 0.1278 0.7196 0.0734 0.077 Uiso 1 1 calc R
H17C H 0.1810 0.7935 0.0460 0.077 Uiso 1 1 calc R
C18 C 0.3568(3) 0.5792(2) 0.05707(11) 0.0509(6) Uani 1 1 d .
H18A H 0.4321 0.5243 0.0713 0.076 Uiso 1 1 calc R
H18B H 0.3660 0.6145 0.0211 0.076 Uiso 1 1 calc R
H18C H 0.3122 0.5412 0.0485 0.076 Uiso 1 1 calc R
C19 C 0.5155(2) 0.2407(2) 0.06513(9) 0.0376(5) Uani 1 1 d .
H19A H 0.4344 0.2935 0.0721 0.056 Uiso 1 1 calc R
H19B H 0.5238 0.1929 0.0312 0.056 Uiso 1 1 calc R
H19C H 0.5569 0.2824 0.0570 0.056 Uiso 1 1 calc R
C20 C 0.4893(2) 0.06639(18) 0.14454(9) 0.0347(4) Uani 1 1 d .
C21 C 0.3598(2) 0.1566(2) 0.14685(11) 0.0413(5) Uani 1 1 d .
H21A H 0.3467 0.2111 0.1782 0.062 Uiso 1 1 calc R
H21B H 0.3134 0.1198 0.1549 0.062 Uiso 1 1 calc R
H21C H 0.3385 0.1954 0.1089 0.062 Uiso 1 1 calc R
C22 C 0.5070(3) -0.0188(3) 0.09387(13) 0.0565(7) Uani 1 1 d .
H22A H 0.5875 -0.0762 0.0916 0.085 Uiso 1 1 calc R
H22B H 0.4848 0.0212 0.0562 0.085 Uiso 1 1 calc R
H22C H 0.4597 -0.0546 0.1021 0.085 Uiso 1 1 calc R
C23 C 0.5163(2) 0.0014(2) 0.20489(11) 0.0470(6) Uani 1 1 d .
H23A H 0.5969 -0.0559 0.2051 0.071 Uiso 1 1 calc R
H23B H 0.4683 -0.0345 0.2097 0.071 Uiso 1 1 calc R
H23C H 0.5007 0.0543 0.2374 0.071 Uiso 1 1 calc R
C24 C 0.73961(19) 0.04745(19) 0.11368(9) 0.0354(4) Uani 1 1 d .
C25 C 0.7553(2) -0.0073(3) 0.05078(12) 0.0527(6) Uani 1 1 d .
H25A H 0.7165 0.0517 0.0215 0.079 Uiso 1 1 calc R
H25B H 0.7223 -0.0580 0.0512 0.079 Uiso 1 1 calc R
H25C H 0.8368 -0.0497 0.0406 0.079 Uiso 1 1 calc R
C26 C 0.8004(2) -0.0454(2) 0.16040(12) 0.0534(7) Uani 1 1 d .
H26A H 0.7622 -0.0914 0.1637 0.080 Uiso 1 1 calc R
H26B H 0.7969 -0.0107 0.1987 0.080 Uiso 1 1 calc R
H26C H 0.8804 -0.0928 0.1483 0.080 Uiso 1 1 calc R
C27 C 0.8042(2) 0.1186(2) 0.11079(11) 0.0434(5) Uani 1 1 d .
H27A H 0.7676 0.1790 0.0820 0.065 Uiso 1 1 calc R
H27B H 0.8840 0.0701 0.0989 0.065 Uiso 1 1 calc R
H27C H 0.8011 0.1510 0.1497 0.065 Uiso 1 1 calc R
C28 C 0.7374(2) 0.2373(2) 0.43435(9) 0.0380(5) Uani 1 1 d .
H28A H 0.7677 0.2895 0.4280 0.057 Uiso 1 1 calc R
H28B H 0.7754 0.1887 0.4680 0.057 Uiso 1 1 calc R
H28C H 0.6551 0.2797 0.4425 0.057 Uiso 1 1 calc R
C29 C 0.70063(19) 0.04587(19) 0.38358(9) 0.0344(4) Uani 1 1 d .
C30 C 0.7402(3) -0.0122(3) 0.44536(12) 0.0531(6) Uani 1 1 d .
H30A H 0.8235 -0.0582 0.4450 0.080 Uiso 1 1 calc R
H30B H 0.7051 -0.0599 0.4534 0.080 Uiso 1 1 calc R
H30C H 0.7165 0.0453 0.4762 0.080 Uiso 1 1 calc R
C31 C 0.7302(3) -0.0453(2) 0.33503(12) 0.0511(6) Uani 1 1 d .
H31A H 0.8133 -0.0915 0.3313 0.077 Uiso 1 1 calc R
H31B H 0.6996 -0.0088 0.2973 0.077 Uiso 1 1 calc R
H31C H 0.6962 -0.0928 0.3460 0.077 Uiso 1 1 calc R
C32 C 0.5674(2) 0.1168(2) 0.38757(11) 0.0435(5) Uani 1 1 d .
H32A H 0.5456 0.1754 0.4177 0.065 Uiso 1 1 calc R
H32B H 0.5350 0.0679 0.3983 0.065 Uiso 1 1 calc R
H32C H 0.5382 0.1516 0.3493 0.065 Uiso 1 1 calc R
C33 C 0.93313(19) 0.06415(19) 0.35379(9) 0.0357(4) Uani 1 1 d .
C34 C 0.9749(2) 0.1543(2) 0.35256(11) 0.0415(5) Uani 1 1 d .
H34A H 0.9345 0.2097 0.3219 0.062 Uiso 1 1 calc R
H34B H 1.0572 0.1175 0.3440 0.062 Uiso 1 1 calc R
H34C H 0.9590 0.1920 0.3910 0.062 Uiso 1 1 calc R
C35 C 0.9993(2) -0.0224(3) 0.40369(13) 0.0578(7) Uani 1 1 d .
H35A H 0.9749 -0.0798 0.4054 0.087 Uiso 1 1 calc R
H35B H 0.9829 0.0167 0.4417 0.087 Uiso 1 1 calc R
H35C H 1.0816 -0.0582 0.3951 0.087 Uiso 1 1 calc R
C36 C 0.9696(2) 0.0007(2) 0.29259(12) 0.0485(6) Uani 1 1 d .
H36A H 0.9453 -0.0568 0.2916 0.073 Uiso 1 1 calc R
H36B H 1.0527 -0.0349 0.2876 0.073 Uiso 1 1 calc R
H36C H 0.9333 0.0544 0.2606 0.073 Uiso 1 1 calc R
C37 C 0.1832(2) 0.6404(2) 0.44030(11) 0.0468(6) Uani 1 1 d .
H37A H 0.1775 0.6945 0.4094 0.056 Uiso 1 1 calc R
H37B H 0.2479 0.6259 0.4660 0.056 Uiso 1 1 calc R
C38 C 0.0710(2) 0.6864(2) 0.47678(10) 0.0431(5) Uani 1 1 d .
H38A H 0.0329 0.7692 0.4798 0.052 Uiso 1 1 calc R
H38B H 0.0844 0.6540 0.5169 0.052 Uiso 1 1 calc R
C39 C 0.0003(2) 0.6469(3) 0.43989(13) 0.0553(7) Uani 1 1 d .
H39A H -0.0600 0.6430 0.4642 0.066 Uiso 1 1 calc R
H39B H -0.0349 0.6968 0.4058 0.066 Uiso 1 1 calc R
C40 C 0.0929(3) 0.5291(3) 0.41969(16) 0.0629(8) Uani 1 1 d .
H40A H 0.1011 0.4721 0.4494 0.075 Uiso 1 1 calc R
H40B H 0.0726 0.5089 0.3816 0.075 Uiso 1 1 calc R
C41 C 0.2562(3) 0.1978(2) 0.31619(11) 0.0494(6) Uani 1 1 d .
H41A H 0.2988 0.2055 0.2818 0.059 Uiso 1 1 calc R
H41B H 0.1750 0.2286 0.3057 0.059 Uiso 1 1 calc R
C42 C 0.3076(2) 0.0734(2) 0.33493(10) 0.0441(5) Uani 1 1 d .
H42A H 0.3904 0.0316 0.3255 0.053 Uiso 1 1 calc R
H42B H 0.2690 0.0365 0.3151 0.053 Uiso 1 1 calc R
C43 C 0.2850(2) 0.0804(2) 0.40329(10) 0.0441(5) Uani 1 1 d .
H43A H 0.2283 0.0557 0.4139 0.053 Uiso 1 1 calc R
H43B H 0.3565 0.0332 0.4245 0.053 Uiso 1 1 calc R
C44 C 0.2383(3) 0.2061(3) 0.41816(11) 0.0535(7) Uani 1 1 d .
H44A H 0.1545 0.2432 0.4246 0.064 Uiso 1 1 calc R
H44B H 0.2737 0.2145 0.4544 0.064 Uiso 1 1 calc R
C45 C 0.6799(2) 0.6397(2) 0.06072(12) 0.0478(6) Uani 1 1 d .
H45A H 0.6319 0.6962 0.0907 0.057 Uiso 1 1 calc R
H45B H 0.6300 0.6234 0.0354 0.057 Uiso 1 1 calc R
C46 C 0.7486(2) 0.6825(2) 0.02327(11) 0.0460(5) Uani 1 1 d .
H46A H 0.7066 0.7652 0.0193 0.055 Uiso 1 1 calc R
H46B H 0.7669 0.6479 -0.0165 0.055 Uiso 1 1 calc R
C47 C 0.8578(3) 0.6438(3) 0.05999(14) 0.0582(7) Uani 1 1 d .
H47A H 0.9229 0.6360 0.0350 0.070 Uiso 1 1 calc R
H47B H 0.8451 0.6968 0.0927 0.070 Uiso 1 1 calc R
C48 C 0.8777(3) 0.5303(3) 0.08322(17) 0.0720(10) Uani 1 1 d .
H48A H 0.9270 0.4697 0.0553 0.086 Uiso 1 1 calc R
H48B H 0.9153 0.5145 0.1220 0.086 Uiso 1 1 calc R
C49 C 1.0368(2) 0.1983(2) 0.18362(11) 0.0496(6) Uani 1 1 d .
H49A H 0.9861 0.2054 0.2176 0.059 Uiso 1 1 calc R
H49B H 1.0877 0.2289 0.1950 0.059 Uiso 1 1 calc R
C50 C 1.1073(2) 0.0744(2) 0.16380(10) 0.0455(5) Uani 1 1 d .
H50A H 1.0655 0.0324 0.1727 0.055 Uiso 1 1 calc R
H50B H 1.1819 0.0373 0.1836 0.055 Uiso 1 1 calc R
C51 C 1.1239(2) 0.0817(2) 0.09560(10) 0.0457(5) Uani 1 1 d .
H51A H 1.2049 0.0573 0.0852 0.055 Uiso 1 1 calc R
H51B H 1.0988 0.0348 0.0738 0.055 Uiso 1 1 calc R
C52 C 1.0471(3) 0.2082(3) 0.08180(12) 0.0563(7) Uani 1 1 d .
H52A H 1.0945 0.2454 0.0757 0.068 Uiso 1 1 calc R
H52B H 1.0033 0.2171 0.0456 0.068 Uiso 1 1 calc R

loop_
_atom_site_aniso_label
_atom_site_aniso_U_11
_atom_site_aniso_U_22
_atom_site_aniso_U_33
_atom_site_aniso_U_23
_atom_site_aniso_U_13
_atom_site_aniso_U_12
K1 0.0426(3) 0.0362(3) 0.0335(2) -0.00484(17) 0.01081(18) -0.0188(2)
K2 0.0401(3) 0.0372(3) 0.0333(2) 0.00168(17) 0.00776(17) -0.01687(19)
Si1 0.0395(3) 0.0272(3) 0.0333(3) -0.0017(2) -0.0002(2) -0.0166(2)
Si2 0.0321(3) 0.0270(3) 0.0339(3) -0.0024(2) 0.0002(2) -0.0095(2)
Si3 0.0377(3) 0.0274(3) 0.0232(2) -0.00509(19) 0.0023(2) -0.0120(2)
Si4 0.0400(3) 0.0279(3) 0.0231(2) 0.00113(19) -0.0005(2) -0.0149(2)
Si5 0.0388(3) 0.0262(3) 0.0264(3) -0.00282(19) 0.0051(2) -0.0162(2)
Si6 0.0329(3) 0.0269(3) 0.0274(3) -0.00051(19) 0.0036(2) -0.0095(2)
Si7 0.0362(3) 0.0268(3) 0.0194(2) -0.00225(18) 0.00366(19) -0.0139(2)
Si8 0.0347(3) 0.0265(3) 0.0193(2) -0.00166(18) 0.00308(18) -0.0127(2)
O1 0.0465(10) 0.0554(11) 0.0591(11) -0.0296(9) 0.0156(8) -0.0252(8)
O2 0.0574(11) 0.0448(10) 0.0406(9) -0.0064(7) 0.0118(7) -0.0298(8)
O3 0.0522(11) 0.0571(12) 0.0602(11) 0.0277(9) -0.0127(8) -0.0307(9)
O4 0.0418(9) 0.0488(10) 0.0411(9) 0.0040(7) 0.0086(7) -0.0143(7)
C1 0.0505(13) 0.0344(12) 0.0384(11) 0.0045(8) 0.0010(9) -0.0217(10)
C2 0.0508(13) 0.0335(11) 0.0323(10) -0.0084(8) 0.0106(9) -0.0209(9)
C3 0.0496(14) 0.0428(13) 0.0489(13) -0.0129(10) 0.0176(11) -0.0196(11)
C4 0.0692(17) 0.0470(14) 0.0311(11) -0.0053(9) 0.0154(10) -0.0276(12)
C5 0.0624(16) 0.0429(13) 0.0432(13) -0.0181(10) 0.0110(11) -0.0273(12)
C6 0.0395(11) 0.0319(11) 0.0356(10) -0.0036(8) 0.0040(8) -0.0193(9)
C7 0.0477(14) 0.0414(13) 0.0468(13) -0.0058(10) 0.0046(10) -0.0267(10)
C8 0.0461(13) 0.0379(12) 0.0477(13) 0.0002(9) -0.0041(10) -0.0197(10)
C9 0.0434(13) 0.0439(13) 0.0472(13) -0.0121(10) 0.0143(10) -0.0243(10)
C10 0.0416(12) 0.0351(11) 0.0418(12) -0.0087(9) 0.0063(9) -0.0115(9)
C11 0.0340(11) 0.0343(11) 0.0362(11) 0.0002(8) 0.0023(8) -0.0117(8)
C12 0.0356(12) 0.0439(13) 0.0500(13) 0.0013(10) 0.0001(9) -0.0125(10)
C13 0.0434(13) 0.0405(13) 0.0500(13) -0.0027(10) -0.0029(10) -0.0195(10)
C14 0.0370(12) 0.0477(14) 0.0463(13) 0.0095(10) 0.0027(9) -0.0195(10)
C15 0.0441(12) 0.0348(11) 0.0329(10) 0.0047(8) 0.0031(9) -0.0143(9)
C16 0.0541(15) 0.0434(14) 0.0484(14) 0.0096(10) 0.0060(11) -0.0222(11)
C17 0.0554(16) 0.0446(14) 0.0445(13) 0.0150(10) -0.0055(11) -0.0159(11)
C18 0.0625(16) 0.0473(14) 0.0319(11) 0.0013(9) 0.0121(10) -0.0182(12)
C19 0.0478(13) 0.0381(11) 0.0244(9) 0.0025(8) 0.0001(8) -0.0187(9)
C20 0.0444(12) 0.0321(11) 0.0288(9) -0.0049(8) 0.0053(8) -0.0196(9)
C21 0.0438(13) 0.0450(13) 0.0394(11) -0.0018(9) 0.0020(9) -0.0248(10)
C22 0.0730(19) 0.0586(17) 0.0526(15) -0.0259(13) 0.0188(13) -0.0437(15)
C23 0.0567(15) 0.0421(14) 0.0450(13) 0.0099(10) 0.0033(10) -0.0262(11)
C24 0.0415(12) 0.0348(11) 0.0270(9) -0.0068(8) 0.0065(8) -0.0161(9)
C25 0.0560(16) 0.0587(16) 0.0409(13) -0.0251(11) 0.0177(11) -0.0259(13)
C26 0.0446(14) 0.0445(14) 0.0507(14) 0.0039(11) 0.0073(11) -0.0054(11)
C27 0.0407(12) 0.0488(14) 0.0408(12) -0.0088(10) 0.0113(9) -0.0219(10)
C28 0.0491(13) 0.0390(11) 0.0235(9) -0.0055(8) 0.0048(8) -0.0194(9)
C29 0.0434(12) 0.0329(11) 0.0275(9) 0.0046(7) 0.0002(8) -0.0189(9)
C30 0.0627(17) 0.0594(17) 0.0436(13) 0.0236(11) -0.0074(11) -0.0344(13)
C31 0.0686(18) 0.0390(14) 0.0546(15) -0.0098(11) 0.0133(12) -0.0335(12)
C32 0.0436(13) 0.0477(14) 0.0412(12) 0.0034(9) 0.0060(9) -0.0239(10)
C33 0.0362(11) 0.0321(11) 0.0328(10) 0.0007(8) 0.0027(8) -0.0119(8)
C34 0.0396(12) 0.0471(13) 0.0389(11) -0.0006(9) 0.0016(9) -0.0218(10)
C35 0.0429(14) 0.0590(17) 0.0583(16) 0.0243(13) -0.0055(11) -0.0139(12)
C36 0.0449(14) 0.0432(13) 0.0487(13) -0.0132(10) 0.0157(10) -0.0146(10)
C37 0.0533(15) 0.0468(14) 0.0435(12) -0.0101(10) 0.0038(10) -0.0267(11)
C38 0.0525(14) 0.0398(12) 0.0307(10) -0.0055(8) 0.0022(9) -0.0172(10)
C39 0.0485(15) 0.0634(18) 0.0531(15) -0.0214(13) 0.0105(11) -0.0263(13)
C40 0.0604(18) 0.0600(18) 0.076(2) -0.0296(15) 0.0226(15) -0.0354(15)
C41 0.0702(18) 0.0507(15) 0.0317(11) 0.0007(10) 0.0025(10) -0.0327(13)
C42 0.0537(14) 0.0464(13) 0.0343(11) -0.0036(9) 0.0072(10) -0.0258(11)
C43 0.0489(14) 0.0523(14) 0.0337(11) 0.0056(9) 0.0018(9) -0.0266(11)
C44 0.0735(19) 0.0608(17) 0.0342(12) -0.0089(11) 0.0171(11) -0.0393(14)
C45 0.0489(14) 0.0465(14) 0.0460(13) 0.0088(10) -0.0038(10) -0.0213(11)
C46 0.0615(16) 0.0428(13) 0.0347(11) 0.0020(9) -0.0013(10) -0.0258(11)
C47 0.0608(18) 0.0683(19) 0.0549(16) 0.0187(13) -0.0095(13) -0.0383(15)
C48 0.0541(18) 0.075(2) 0.087(2) 0.0358(18) -0.0080(16) -0.0313(16)
C49 0.0545(15) 0.0476(14) 0.0350(11) -0.0046(10) 0.0050(10) -0.0153(11)
C50 0.0499(14) 0.0466(14) 0.0347(11) -0.0013(9) 0.0088(9) -0.0192(11)
C51 0.0484(14) 0.0555(15) 0.0333(11) -0.0087(10) 0.0097(9) -0.0253(11)
C52 0.0551(16) 0.0680(18) 0.0355(12) 0.0065(11) 0.0122(11) -0.0220(13)

loop_
_atom_type_symbol
_atom_type_description
_atom_type_scat_dispersion_real
_atom_type_scat_dispersion_imag
_atom_type_scat_source
C C 0.0033 0.0016 'International Tables Vol C Tables 4.2.6.8 and 6.1.1.4'
H H 0.0000 0.0000 'International Tables Vol C Tables 4.2.6.8 and 6.1.1.4'
K K 0.2009 0.2494 'International Tables Vol C Tables 4.2.6.8 and 6.1.1.4'
O O 0.0106 0.0060 'International Tables Vol C Tables 4.2.6.8 and 6.1.1.4'
Si Si 0.0817 0.0704 'International Tables Vol C Tables 4.2.6.8 and 6.1.1.4'

loop_
_geom_angle_atom_site_label_1
_geom_angle_atom_site_label_2
_geom_angle_atom_site_label_3
_geom_angle
O1 K1 O2 82.07(6)
O1 K1 Si1 116.89(5)
O2 K1 Si1 160.17(4)
O1 K1 Si3 153.92(5)
O2 K1 Si3 103.16(4)
Si1 K1 Si3 57.329(16)
O1 K1 Si2 120.00(5)
O2 K1 Si2 129.03(4)
Si1 K1 Si2 37.763(14)
Si3 K1 Si2 37.978(14)
O1 K1 Si4 151.65(4)
O2 K1 Si4 125.61(4)
Si1 K1 Si4 36.714(14)
Si3 K1 Si4 37.004(13)
Si2 K1 Si4 50.121(13)
O3 K2 O4 81.87(6)
O3 K2 Si2 116.94(5)
O4 K2 Si2 160.31(4)
O3 K2 Si4 153.87(5)
O4 K2 Si4 103.25(4)
Si2 K2 Si4 57.383(16)
O3 K2 Si1 119.92(5)
O4 K2 Si1 129.08(4)
Si2 K2 Si1 37.835(14)
Si4 K2 Si1 38.054(14)
O3 K2 Si3 151.73(4)
O4 K2 Si3 125.75(4)
Si2 K2 Si3 36.710(14)
Si4 K2 Si3 37.008(13)
Si1 K2 Si3 50.176(13)
Si2 Si1 Si4 88.09(3)
Si2 Si1 Si5 123.58(3)
Si4 Si1 Si5 129.37(3)
Si2 Si1 K1 80.58(2)
Si4 Si1 K1 85.33(2)
Si5 Si1 K1 133.53(3)
Si2 Si1 K2 61.74(2)
Si4 Si1 K2 64.08(2)
Si5 Si1 K2 95.05(2)
K1 Si1 K2 130.63(2)
Si1 Si2 Si3 88.12(3)
Si1 Si2 Si6 123.57(3)
Si3 Si2 Si6 129.65(3)
Si1 Si2 K2 80.43(2)
Si3 Si2 K2 85.41(2)
Si6 Si2 K2 133.25(3)
Si1 Si2 K1 61.65(2)
Si3 Si2 K1 64.04(2)
Si6 Si2 K1 95.45(2)
K2 Si2 K1 130.45(2)
Si2 Si3 Si4 86.72(3)
Si2 Si3 Si7 117.42(3)
Si4 Si3 Si7 122.18(3)
Si2 Si3 K1 77.98(2)
Si4 Si3 K1 82.64(2)
Si7 Si3 K1 149.59(3)
Si2 Si3 K2 57.88(2)
Si4 Si3 K2 60.24(2)
Si7 Si3 K2 88.09(2)
K1 Si3 K2 121.415(19)
Si1 Si4 Si3 86.74(3)
Si1 Si4 Si8 117.45(3)
Si3 Si4 Si8 122.01(3)
Si1 Si4 K2 77.86(2)
Si3 Si4 K2 82.75(2)
Si8 Si4 K2 149.70(3)
Si1 Si4 K1 57.96(2)
Si3 Si4 K1 60.36(2)
Si8 Si4 K1 87.82(2)
K2 Si4 K1 121.554(19)
C1 Si5 C6 105.07(10)
C1 Si5 C2 106.18(10)
C6 Si5 C2 112.96(10)
C1 Si5 Si1 109.59(8)
C6 Si5 Si1 113.41(7)
C2 Si5 Si1 109.27(7)
C10 Si6 C15 106.16(11)
C10 Si6 C11 105.27(10)
C15 Si6 C11 112.76(10)
C10 Si6 Si2 109.46(8)
C15 Si6 Si2 109.49(7)
C11 Si6 Si2 113.33(7)
C19 Si7 C24 104.75(10)
C19 Si7 C20 105.40(10)
C24 Si7 C20 112.48(10)
C19 Si7 Si3 110.69(7)
C24 Si7 Si3 116.42(7)
C20 Si7 Si3 106.61(6)
C28 Si8 C33 105.26(10)
C28 Si8 C29 104.94(10)
C33 Si8 C29 112.63(10)
C28 Si8 Si4 110.76(8)
C33 Si8 Si4 106.62(7)
C29 Si8 Si4 116.15(7)
C40 O1 C37 109.21(19)
C40 O1 K1 121.23(14)
C37 O1 K1 129.27(15)
C44 O2 C41 104.44(19)
C44 O2 K1 136.33(16)
C41 O2 K1 116.75(14)
C45 O3 C48 109.5(2)
C45 O3 K2 129.35(15)
C48 O3 K2 121.09(16)
C52 O4 C49 105.00(19)
C52 O4 K2 136.39(16)
C49 O4 K2 116.09(14)
Si5 C1 H1A 109.5
Si5 C1 H1B 109.5
H1A C1 H1B 109.5
Si5 C1 H1C 109.5
H1A C1 H1C 109.5
H1B C1 H1C 109.5
C4 C2 C3 107.8(2)
C4 C2 C5 108.4(2)
C3 C2 C5 107.9(2)
C4 C2 Si5 112.15(15)
C3 C2 Si5 106.99(16)
C5 C2 Si5 113.37(16)
C2 C3 H3A 109.5
C2 C3 H3B 109.5
H3A C3 H3B 109.5
C2 C3 H3C 109.5
H3A C3 H3C 109.5
H3B C3 H3C 109.5
C2 C4 H4A 109.5
C2 C4 H4B 109.5
H4A C4 H4B 109.5
C2 C4 H4C 109.5
H4A C4 H4C 109.5
H4B C4 H4C 109.5
C2 C5 H5A 109.5
C2 C5 H5B 109.5
H5A C5 H5B 109.5
C2 C5 H5C 109.5
H5A C5 H5C 109.5
H5B C5 H5C 109.5
C8 C6 C7 109.09(19)
C8 C6 C9 107.83(19)
C7 C6 C9 106.90(18)
C8 C6 Si5 111.57(16)
C7 C6 Si5 112.16(16)
C9 C6 Si5 109.09(15)
C6 C7 H7A 109.5
C6 C7 H7B 109.5
H7A C7 H7B 109.5
C6 C7 H7C 109.5
H7A C7 H7C 109.5
H7B C7 H7C 109.5
C6 C8 H8A 109.5
C6 C8 H8B 109.5
H8A C8 H8B 109.5
C6 C8 H8C 109.5
H8A C8 H8C 109.5
H8B C8 H8C 109.5
C6 C9 H9A 109.5
C6 C9 H9B 109.5
H9A C9 H9B 109.5
C6 C9 H9C 109.5
H9A C9 H9C 109.5
H9B C9 H9C 109.5
Si6 C10 H10A 109.5
Si6 C10 H10B 109.5
H10A C10 H10B 109.5
Si6 C10 H10C 109.5
H10A C10 H10C 109.5
H10B C10 H10C 109.5
C13 C11 C12 109.53(19)
C13 C11 C14 107.7(2)
C12 C11 C14 106.85(19)
C13 C11 Si6 111.67(16)
C12 C11 Si6 111.90(17)
C14 C11 Si6 108.97(15)
C11 C12 H12A 109.5
C11 C12 H12B 109.5
H12A C12 H12B 109.5
C11 C12 H12C 109.5
H12A C12 H12C 109.5
H12B C12 H12C 109.5
C11 C13 H13A 109.5
C11 C13 H13B 109.5
H13A C13 H13B 109.5
C11 C13 H13C 109.5
H13A C13 H13C 109.5
H13B C13 H13C 109.5
C11 C14 H14A 109.5
C11 C14 H14B 109.5
H14A C14 H14B 109.5
C11 C14 H14C 109.5
H14A C14 H14C 109.5
H14B C14 H14C 109.5
C16 C15 C17 108.1(2)
C16 C15 C18 107.7(2)
C17 C15 C18 108.4(2)
C16 C15 Si6 107.04(16)
C17 C15 Si6 113.50(17)
C18 C15 Si6 111.86(16)
C15 C16 H16A 109.5
C15 C16 H16B 109.5
H16A C16 H16B 109.5
C15 C16 H16C 109.5
H16A C16 H16C 109.5
H16B C16 H16C 109.5
C15 C17 H17A 109.5
C15 C17 H17B 109.5
H17A C17 H17B 109.5
C15 C17 H17C 109.5
H17A C17 H17C 109.5
H17B C17 H17C 109.5
C15 C18 H18A 109.5
C15 C18 H18B 109.5
H18A C18 H18B 109.5
C15 C18 H18C 109.5
H18A C18 H18C 109.5
H18B C18 H18C 109.5
Si7 C19 H19A 109.5
Si7 C19 H19B 109.5
H19A C19 H19B 109.5
Si7 C19 H19C 109.5
H19A C19 H19C 109.5
H19B C19 H19C 109.5
C21 C20 C22 108.0(2)
C21 C20 C23 107.14(18)
C22 C20 C23 108.2(2)
C21 C20 Si7 106.91(15)
C22 C20 Si7 114.87(16)
C23 C20 Si7 111.47(16)
C20 C21 H21A 109.5
C20 C21 H21B 109.5
H21A C21 H21B 109.5
C20 C21 H21C 109.5
H21A C21 H21C 109.5
H21B C21 H21C 109.5
C20 C22 H22A 109.5
C20 C22 H22B 109.5
H22A C22 H22B 109.5
C20 C22 H22C 109.5
H22A C22 H22C 109.5
H22B C22 H22C 109.5
C20 C23 H23A 109.5
C20 C23 H23B 109.5
H23A C23 H23B 109.5
C20 C23 H23C 109.5
H23A C23 H23C 109.5
H23B C23 H23C 109.5
C26 C24 C27 107.0(2)
C26 C24 C25 109.8(2)
C27 C24 C25 106.13(19)
C26 C24 Si7 112.57(15)
C27 C24 Si7 108.78(15)
C25 C24 Si7 112.20(17)
C24 C25 H25A 109.5
C24 C25 H25B 109.5
H25A C25 H25B 109.5
C24 C25 H25C 109.5
H25A C25 H25C 109.5
H25B C25 H25C 109.5
C24 C26 H26A 109.5
C24 C26 H26B 109.5
H26A C26 H26B 109.5
C24 C26 H26C 109.5
H26A C26 H26C 109.5
H26B C26 H26C 109.5
C24 C27 H27A 109.5
C24 C27 H27B 109.5
H27A C27 H27B 109.5
C24 C27 H27C 109.5
H27A C27 H27C 109.5
H27B C27 H27C 109.5
Si8 C28 H28A 109.5
Si8 C28 H28B 109.5
H28A C28 H28B 109.5
Si8 C28 H28C 109.5
H28A C28 H28C 109.5
H28B C28 H28C 109.5
C31 C29 C32 107.2(2)
C31 C29 C30 109.6(2)
C32 C29 C30 106.39(19)
C31 C29 Si8 112.00(15)
C32 C29 Si8 109.10(15)
C30 C29 Si8 112.24(16)
C29 C30 H30A 109.5
C29 C30 H30B 109.5
H30A C30 H30B 109.5
C29 C30 H30C 109.5
H30A C30 H30C 109.5
H30B C30 H30C 109.5
C29 C31 H31A 109.5
C29 C31 H31B 109.5
H31A C31 H31B 109.5
C29 C31 H31C 109.5
H31A C31 H31C 109.5
H31B C31 H31C 109.5
C29 C32 H32A 109.5
C29 C32 H32B 109.5
H32A C32 H32B 109.5
C29 C32 H32C 109.5
H32A C32 H32C 109.5
H32B C32 H32C 109.5
C34 C33 C35 107.8(2)
C34 C33 C36 106.82(19)
C35 C33 C36 108.2(2)
C34 C33 Si8 106.93(15)
C35 C33 Si8 115.18(16)
C36 C33 Si8 111.52(16)
C33 C34 H34A 109.5
C33 C34 H34B 109.5
H34A C34 H34B 109.5
C33 C34 H34C 109.5
H34A C34 H34C 109.5
H34B C34 H34C 109.5
C33 C35 H35A 109.5
C33 C35 H35B 109.5
H35A C35 H35B 109.5
C33 C35 H35C 109.5
H35A C35 H35C 109.5
H35B C35 H35C 109.5
C33 C36 H36A 109.5
C33 C36 H36B 109.5
H36A C36 H36B 109.5
C33 C36 H36C 109.5
H36A C36 H36C 109.5
H36B C36 H36C 109.5
O1 C37 C38 105.8(2)
O1 C37 H37A 110.6
C38 C37 H37A 110.6
O1 C37 H37B 110.6
C38 C37 H37B 110.6
H37A C37 H37B 108.7
C37 C38 C39 101.88(19)
C37 C38 H38A 111.4
C39 C38 H38A 111.4
C37 C38 H38B 111.4
C39 C38 H38B 111.4
H38A C38 H38B 109.3
C40 C39 C38 101.6(2)
C40 C39 H39A 111.5
C38 C39 H39A 111.5
C40 C39 H39B 111.5
C38 C39 H39B 111.5
H39A C39 H39B 109.3
O1 C40 C39 106.0(2)
O1 C40 H40A 110.5
C39 C40 H40A 110.5
O1 C40 H40B 110.5
C39 C40 H40B 110.5
H40A C40 H40B 108.7
O2 C41 C42 105.26(19)
O2 C41 H41A 110.7
C42 C41 H41A 110.7
O2 C41 H41B 110.7
C42 C41 H41B 110.7
H41A C41 H41B 108.8
C41 C42 C43 103.60(19)
C41 C42 H42A 111.0
C43 C42 H42A 111.0
C41 C42 H42B 111.0
C43 C42 H42B 111.0
H42A C42 H42B 109.0
C44 C43 C42 104.1(2)
C44 C43 H43A 110.9
C42 C43 H43A 110.9
C44 C43 H43B 110.9
C42 C43 H43B 110.9
H43A C43 H43B 109.0
O2 C44 C43 106.97(19)
O2 C44 H44A 110.3
C43 C44 H44A 110.3
O2 C44 H44B 110.3
C43 C44 H44B 110.3
H44A C44 H44B 108.6
O3 C45 C46 105.6(2)
O3 C45 H45A 110.6
C46 C45 H45A 110.6
O3 C45 H45B 110.6
C46 C45 H45B 110.6
H45A C45 H45B 108.8
C45 C46 C47 102.0(2)
C45 C46 H46A 111.4
C47 C46 H46A 111.4
C45 C46 H46B 111.4
C47 C46 H46B 111.4
H46A C46 H46B 109.2
C48 C47 C46 102.1(2)
C48 C47 H47A 111.3
C46 C47 H47A 111.3
C48 C47 H47B 111.3
C46 C47 H47B 111.3
H47A C47 H47B 109.2
O3 C48 C47 106.6(3)
O3 C48 H48A 110.4
C47 C48 H48A 110.4
O3 C48 H48B 110.4
C47 C48 H48B 110.4
H48A C48 H48B 108.6
O4 C49 C50 105.1(2)
O4 C49 H49A 110.7
C50 C49 H49A 110.7
O4 C49 H49B 110.7
C50 C49 H49B 110.7
H49A C49 H49B 108.8
C49 C50 C51 104.0(2)
C49 C50 H50A 111.0
C51 C50 H50A 111.0
C49 C50 H50B 111.0
C51 C50 H50B 111.0
H50A C50 H50B 109.0
C52 C51 C50 103.65(19)
C52 C51 H51A 111.0
C50 C51 H51A 111.0
C52 C51 H51B 111.0
C50 C51 H51B 111.0
H51A C51 H51B 109.0
O4 C52 C51 107.0(2)
O4 C52 H52A 110.3
C51 C52 H52A 110.3
O4 C52 H52B 110.3
C51 C52 H52B 110.3
H52A C52 H52B 108.6

loop_
_geom_bond_atom_site_label_1
_geom_bond_atom_site_label_2
_geom_bond_distance
K1 O1 2.6673(17)
K1 O2 2.7092(18)
K1 Si1 3.3038(8)
K1 Si3 3.4044(7)
K1 Si2 3.7034(8)
K1 Si4 3.8848(8)
K2 O3 2.6709(18)
K2 O4 2.7104(18)
K2 Si2 3.3011(8)
K2 Si4 3.4000(7)
K2 Si1 3.6958(7)
K2 Si3 3.8854(8)
Si1 Si2 2.2989(8)
Si1 Si4 2.3301(8)
Si1 Si5 2.3602(8)
Si2 Si3 2.3300(8)
Si2 Si6 2.3597(8)
Si3 Si4 2.3576(8)
Si3 Si7 2.3728(7)
Si4 Si8 2.3719(7)
Si5 C1 1.886(2)
Si5 C6 1.939(2)
Si5 C2 1.939(2)
Si6 C10 1.882(2)
Si6 C15 1.942(2)
Si6 C11 1.942(2)
Si7 C19 1.897(2)
Si7 C24 1.938(2)
Si7 C20 1.938(2)
Si8 C28 1.895(2)
Si8 C33 1.935(2)
Si8 C29 1.937(2)
O1 C40 1.439(3)
O1 C37 1.440(3)
O2 C44 1.434(3)
O2 C41 1.438(3)
O3 C45 1.435(3)
O3 C48 1.434(4)
O4 C52 1.426(3)
O4 C49 1.434(3)
C1 H1A 0.9600
C1 H1B 0.9600
C1 H1C 0.9600
C2 C4 1.540(3)
C2 C3 1.542(4)
C2 C5 1.544(3)
C3 H3A 0.9600
C3 H3B 0.9600
C3 H3C 0.9600
C4 H4A 0.9600
C4 H4B 0.9600
C4 H4C 0.9600
C5 H5A 0.9600
C5 H5B 0.9600
C5 H5C 0.9600
C6 C8 1.532(3)
C6 C7 1.544(3)
C6 C9 1.546(3)
C7 H7A 0.9600
C7 H7B 0.9600
C7 H7C 0.9600
C8 H8A 0.9600
C8 H8B 0.9600
C8 H8C 0.9600
C9 H9A 0.9600
C9 H9B 0.9600
C9 H9C 0.9600
C10 H10A 0.9600
C10 H10B 0.9600
C10 H10C 0.9600
C11 C13 1.532(3)
C11 C12 1.537(3)
C11 C14 1.542(3)
C12 H12A 0.9600
C12 H12B 0.9600
C12 H12C 0.9600
C13 H13A 0.9600
C13 H13B 0.9600
C13 H13C 0.9600
C14 H14A 0.9600
C14 H14B 0.9600
C14 H14C 0.9600
C15 C16 1.535(4)
C15 C17 1.547(3)
C15 C18 1.546(3)
C16 H16A 0.9600
C16 H16B 0.9600
C16 H16C 0.9600
C17 H17A 0.9600
C17 H17B 0.9600
C17 H17C 0.9600
C18 H18A 0.9600
C18 H18B 0.9600
C18 H18C 0.9600
C19 H19A 0.9600
C19 H19B 0.9600
C19 H19C 0.9600
C20 C21 1.535(3)
C20 C22 1.536(3)
C20 C23 1.543(3)
C21 H21A 0.9600
C21 H21B 0.9600
C21 H21C 0.9600
C22 H22A 0.9600
C22 H22B 0.9600
C22 H22C 0.9600
C23 H23A 0.9600
C23 H23B 0.9600
C23 H23C 0.9600
C24 C26 1.520(3)
C24 C27 1.543(3)
C24 C25 1.543(3)
C25 H25A 0.9600
C25 H25B 0.9600
C25 H25C 0.9600
C26 H26A 0.9600
C26 H26B 0.9600
C26 H26C 0.9600
C27 H27A 0.9600
C27 H27B 0.9600
C27 H27C 0.9600
C28 H28A 0.9600
C28 H28B 0.9600
C28 H28C 0.9600
C29 C31 1.527(3)
C29 C32 1.533(3)
C29 C30 1.542(3)
C30 H30A 0.9600
C30 H30B 0.9600
C30 H30C 0.9600
C31 H31A 0.9600
C31 H31B 0.9600
C31 H31C 0.9600
C32 H32A 0.9600
C32 H32B 0.9600
C32 H32C 0.9600
C33 C34 1.540(3)
C33 C35 1.540(3)
C33 C36 1.546(3)
C34 H34A 0.9600
C34 H34B 0.9600
C34 H34C 0.9600
C35 H35A 0.9600
C35 H35B 0.9600
C35 H35C 0.9600
C36 H36A 0.9600
C36 H36B 0.9600
C36 H36C 0.9600
C37 C38 1.510(3)
C37 H37A 0.9700
C37 H37B 0.9700
C38 C39 1.518(4)
C38 H38A 0.9700
C38 H38B 0.9700
C39 C40 1.513(4)
C39 H39A 0.9700
C39 H39B 0.9700
C40 H40A 0.9700
C40 H40B 0.9700
C41 C42 1.518(4)
C41 H41A 0.9700
C41 H41B 0.9700
C42 C43 1.536(3)
C42 H42A 0.9700
C42 H42B 0.9700
C43 C44 1.518(4)
C43 H43A 0.9700
C43 H43B 0.9700
C44 H44A 0.9700
C44 H44B 0.9700
C45 C46 1.510(4)
C45 H45A 0.9700
C45 H45B 0.9700
C46 C47 1.519(4)
C46 H46A 0.9700
C46 H46B 0.9700
C47 C48 1.496(4)
C47 H47A 0.9700
C47 H47B 0.9700
C48 H48A 0.9700
C48 H48B 0.9700
C49 C50 1.516(3)
C49 H49A 0.9700
C49 H49B 0.9700
C50 C51 1.535(3)
C50 H50A 0.9700
C50 H50B 0.9700
C51 C52 1.523(4)
C51 H51A 0.9700
C51 H51B 0.9700
C52 H52A 0.9700
C52 H52B 0.9700
